data_4308981
loop_
_publ_author_name
'Oliver Seiler'
'Christian Burschka'
'Markus Fischer'
'Martin Penka'
'Reinhold Tacke'

_publ_contact_author_address
;
Institut f\"ur Anorganische Chemie
Universit\"at W\"urzburg
Am Hubland
97074 W\"urzburg
Bundesrepublik Deutschland
;
_publ_contact_author_email r.tacke@mail.uni-wuerzburg.de
_publ_contact_author_fax '049 931 888-4609'
_publ_contact_author_name 'Professor Dr. Reinhold Tacke'
_publ_contact_author_phone '049 931 888-5250'
_publ_section_title
;
Synthesis and Structural Characterization of Novel Neutral Hexacoordinate
Silicon(IV) Complexes with SiO2N4 Skeletons Containing Cyanato-N or
Thiocyanato-N Ligands
;
_journal_name_full 'Inorganic Chemistry'
_journal_page_first 2337
_journal_page_last 2346
_journal_paper_doi 10.1021/ic0485211
_journal_volume 44
_journal_year 2005
_chemical_formula_moiety 'C14 H18 N4 O2 S2 Si'
_chemical_formula_sum 'C14 H18 N4 O2 S2 Si'
_chemical_formula_weight 366.53
_chemical_name_common
;
(OC-6-2'2)-(4,4'-(Ethane-1,2-diyldinitrilo)bis(pent-2-en-2-
olato(1-)-N,N',O,O')-di(thiocyanato-N)silicon(IV)
;
_chemical_name_systematic
;
(OC-6-2'2)-{4,4'-(Ethane-1,2-diyldinitrilo)bis[pent-2-en-2-olato(1-)-
N,N',O,O']-di(thiocyanato-N)silicon(IV)
;
_space_group_IT_number 5
_symmetry_cell_setting monoclinic
_symmetry_space_group_name_Hall 'C 2y'
_symmetry_space_group_name_H-M 'C 1 2 1'
_atom_sites_solution_hydrogens geom
_atom_sites_solution_primary direct
_atom_sites_solution_secondary difmap
_audit_creation_method SHELXL-97
_cell_angle_alpha 90.00
_cell_angle_beta 121.99(3)
_cell_angle_gamma 90.00
_cell_formula_units_Z 2
_cell_length_a 13.554(3)
_cell_length_b 8.7110(17)
_cell_length_c 8.7748(18)
_cell_measurement_reflns_used 4263
_cell_measurement_temperature 173(2)
_cell_measurement_theta_max 26.9
_cell_measurement_theta_min 2.75
_cell_volume 878.7(4)
_computing_cell_refinement 'Stoe-IPDS cell'
_computing_data_collection 'Stoe-IPDS expose'
_computing_data_reduction 'Stoe-IPDS integrate'
_computing_molecular_graphics ORTEP-POVRAY
_computing_publication_material 'Bruker Shelxtl'
_computing_structure_refinement 'SHELXL-97 (Sheldrick, 1997), Version 6.12'
_computing_structure_solution 'SHELXS-97 (Sheldrick, 1990)'
_diffrn_ambient_temperature 173(2)
_diffrn_measured_fraction_theta_full 0.952
_diffrn_measured_fraction_theta_max 0.952
_diffrn_measurement_device_type Stoe-IPDS
_diffrn_measurement_method Phi-Scans
_diffrn_radiation_monochromator graphite
_diffrn_radiation_source 'fine-focus sealed tube'
_diffrn_radiation_type MoK\a
_diffrn_radiation_wavelength 0.71073
_diffrn_reflns_av_R_equivalents 0.0512
_diffrn_reflns_av_sigmaI/netI 0.0405
_diffrn_reflns_limit_h_max 16
_diffrn_reflns_limit_h_min -16
_diffrn_reflns_limit_k_max 10
_diffrn_reflns_limit_k_min -10
_diffrn_reflns_limit_l_max 10
_diffrn_reflns_limit_l_min -10
_diffrn_reflns_number 6115
_diffrn_reflns_theta_full 26.37
_diffrn_reflns_theta_max 26.37
_diffrn_reflns_theta_min 2.74
_exptl_absorpt_coefficient_mu 0.385
_exptl_absorpt_correction_type none
_exptl_crystal_colour colorless
_exptl_crystal_density_diffrn 1.385
_exptl_crystal_density_method 'not measured'
_exptl_crystal_description blocks
_exptl_crystal_F_000 384
_exptl_crystal_size_max 0.3
_exptl_crystal_size_mid 0.3
_exptl_crystal_size_min 0.2
_refine_diff_density_max 0.337
_refine_diff_density_min -0.285
_refine_diff_density_rms 0.051
_refine_ls_abs_structure_details 'Flack H D (1983), Acta Cryst. A39, 876-881'
_refine_ls_abs_structure_Flack 0.31(17)
_refine_ls_extinction_method none
_refine_ls_goodness_of_fit_ref 1.075
_refine_ls_hydrogen_treatment mixed
_refine_ls_matrix_type full
_refine_ls_number_parameters 108
_refine_ls_number_reflns 1721
_refine_ls_number_restraints 1
_refine_ls_restrained_S_all 1.075
_refine_ls_R_factor_all 0.0500
_refine_ls_R_factor_gt 0.0426
_refine_ls_shift/su_max 0.000
_refine_ls_shift/su_mean 0.000
_refine_ls_structure_factor_coef Fsqd
_refine_ls_weighting_details 'calc w=1/[\s^2^(Fo^2^)+(0.0492P)^2^+0.5421P] where P=(Fo^2^+2Fc^2^)/3'
_refine_ls_weighting_scheme calc
_refine_ls_wR_factor_gt 0.0944
_refine_ls_wR_factor_ref 0.0981
_reflns_number_gt 1497
_reflns_number_total 1721
_reflns_threshold_expression >2sigma(I)
_cod_data_source_file ic0485211si20041027_112104_6.cif
_cod_data_source_block 7
_cod_original_cell_volume 878.7(3)
_cod_database_code 4308981

loop_
_symmetry_equiv_pos_as_xyz
'x, y, z'
'-x, y, -z'
'x+1/2, y+1/2, z'
'-x+1/2, y+1/2, -z'

loop_
_atom_site_label
_atom_site_type_symbol
_atom_site_fract_x
_atom_site_fract_y
_atom_site_fract_z
_atom_site_U_iso_or_equiv
_atom_site_adp_type
_atom_site_occupancy
_atom_site_symmetry_multiplicity
_atom_site_calc_flag
_atom_site_refinement_flags
_atom_site_disorder_assembly
_atom_site_disorder_group
Si Si 1.0000 0.66722(16) 1.0000 0.0245(2) Uani 1 2 d S . .
N1 N 0.86412(15) 0.6719(4) 0.7743(2) 0.0286(4) Uani 1 1 d . . .
C1 C 0.78934(17) 0.6773(5) 0.6240(3) 0.0266(5) Uani 1 1 d . . .
S S 0.68474(5) 0.68621(17) 0.41779(9) 0.0526(3) Uani 1 1 d . . .
N2 N 0.9420(2) 0.8254(2) 1.0751(4) 0.0242(6) Uani 1 1 d . . .
O O 0.9425(2) 0.5205(2) 1.0684(3) 0.0293(6) Uani 1 1 d . . .
C2 C 0.8861(4) 0.3776(5) 1.2406(7) 0.0511(11) Uani 1 1 d . . .
H2A H 0.9582 0.3180 1.3056 0.077 Uiso 1 1 calc R . .
H2B H 0.8285 0.3210 1.1333 0.077 Uiso 1 1 calc R . .
H2C H 0.8558 0.3950 1.3187 0.077 Uiso 1 1 calc R . .
C3 C 0.9105(3) 0.5303(4) 1.1853(5) 0.0298(8) Uani 1 1 d . . .
C4 C 0.8957(2) 0.6654(5) 1.2482(3) 0.0356(6) Uani 1 1 d . . .
H4 H 0.8777 0.6617 1.3391 0.043 Uiso 1 1 calc R . .
C5 C 0.9055(3) 0.8110(4) 1.1864(5) 0.0279(8) Uani 1 1 d . . .
C6 C 0.8724(4) 0.9495(5) 1.2487(6) 0.0468(10) Uani 1 1 d . . .
H6A H 0.8125 1.0071 1.1444 0.070 Uiso 1 1 calc R . .
H6B H 0.9409 1.0147 1.3196 0.070 Uiso 1 1 calc R . .
H6C H 0.8418 0.9179 1.3231 0.070 Uiso 1 1 calc R . .
C7 C 0.9468(3) 0.9738(3) 1.0073(4) 0.0347(7) Uani 1 1 d . . .
H7A H 0.9531 1.0556 1.0902 0.042 Uiso 1 1 calc R . .
H7B H 0.8757 0.9918 0.8880 0.042 Uiso 1 1 calc R . .

loop_
_atom_site_aniso_label
_atom_site_aniso_U_11
_atom_site_aniso_U_22
_atom_site_aniso_U_33
_atom_site_aniso_U_23
_atom_site_aniso_U_13
_atom_site_aniso_U_12
Si 0.0220(4) 0.0332(5) 0.0205(4) 0.000 0.0128(3) 0.000
N1 0.0268(9) 0.0345(11) 0.0257(9) -0.0050(16) 0.0147(8) -0.0024(16)
C1 0.0256(10) 0.0329(13) 0.0291(12) -0.0024(16) 0.0198(10) -0.0003(16)
S 0.0286(3) 0.1008(8) 0.0227(3) -0.0040(6) 0.0096(3) 0.0051(6)
N2 0.0251(16) 0.0256(13) 0.0219(16) -0.0003(11) 0.0124(14) 0.0029(11)
O 0.0323(14) 0.0315(12) 0.0308(15) 0.0024(9) 0.0212(13) -0.0002(10)
C2 0.039(2) 0.053(2) 0.059(3) 0.0243(19) 0.024(2) -0.0015(18)
C3 0.0225(19) 0.0400(19) 0.027(2) 0.0073(14) 0.0135(17) 0.0010(14)
C4 0.0339(12) 0.0522(16) 0.0319(12) 0.0076(19) 0.0251(10) 0.007(2)
C5 0.0200(19) 0.0388(18) 0.0241(19) -0.0014(14) 0.0112(16) 0.0043(12)
C6 0.053(2) 0.053(3) 0.037(2) -0.0071(17) 0.0251(19) 0.0164(18)
C7 0.0419(16) 0.0302(15) 0.0378(17) 0.0024(12) 0.0250(14) 0.0028(12)

loop_
_atom_type_symbol
_atom_type_description
_atom_type_scat_dispersion_real
_atom_type_scat_dispersion_imag
_atom_type_scat_source
C C 0.0033 0.0016 'International Tables Vol C Tables 4.2.6.8 and 6.1.1.4'
H H 0.0000 0.0000 'International Tables Vol C Tables 4.2.6.8 and 6.1.1.4'
N N 0.0061 0.0033 'International Tables Vol C Tables 4.2.6.8 and 6.1.1.4'
O O 0.0106 0.0060 'International Tables Vol C Tables 4.2.6.8 and 6.1.1.4'
Si Si 0.0817 0.0704 'International Tables Vol C Tables 4.2.6.8 and 6.1.1.4'
S S 0.1246 0.1234 'International Tables Vol C Tables 4.2.6.8 and 6.1.1.4'

loop_
_geom_angle_atom_site_label_1
_geom_angle_atom_site_label_2
_geom_angle_atom_site_label_3
_geom_angle
_geom_angle_site_symmetry_1
_geom_angle_site_symmetry_3
_geom_angle_publ_flag
O Si O 86.85(17) . 2_757 y
O Si N1 91.17(12) . 2_757 y
O Si N1 90.67(13) 2_757 2_757 y
O Si N1 90.67(13) . . y
O Si N1 91.17(12) 2_757 . y
N1 Si N1 177.5(2) 2_757 . y
O Si N2 94.00(8) . . y
O Si N2 178.78(15) 2_757 . y
N1 Si N2 88.44(12) 2_757 . y
N1 Si N2 89.70(12) . . y
O Si N2 178.78(15) . 2_757 y
O Si N2 94.00(8) 2_757 2_757 y
N1 Si N2 89.70(12) 2_757 2_757 y
N1 Si N2 88.44(13) . 2_757 y
N2 Si N2 85.16(18) . 2_757 y
C1 N1 Si 170.41(19) . . y
N1 C1 S 179.0(3) . . y
C5 N2 C7 120.7(3) . . ?
C5 N2 Si 125.8(2) . . ?
C7 N2 Si 113.3(2) . . ?
C3 O Si 127.6(2) . . ?
C3 C2 H2A 109.5 . . ?
C3 C2 H2B 109.5 . . ?
H2A C2 H2B 109.5 . . ?
C3 C2 H2C 109.5 . . ?
H2A C2 H2C 109.5 . . ?
H2B C2 H2C 109.5 . . ?
O C3 C4 123.7(3) . . ?
O C3 C2 114.4(3) . . ?
C4 C3 C2 121.8(4) . . ?
C3 C4 C5 123.8(2) . . ?
C3 C4 H4 118.1 . . ?
C5 C4 H4 118.1 . . ?
N2 C5 C4 121.4(3) . . ?
N2 C5 C6 120.1(3) . . ?
C4 C5 C6 118.6(3) . . ?
C5 C6 H6A 109.5 . . ?
C5 C6 H6B 109.5 . . ?
H6A C6 H6B 109.5 . . ?
C5 C6 H6C 109.5 . . ?
H6A C6 H6C 109.5 . . ?
H6B C6 H6C 109.5 . . ?
N2 C7 C7 106.82(19) . 2_757 ?
N2 C7 H7A 110.4 . . ?
C7 C7 H7A 110.4 2_757 . ?
N2 C7 H7B 110.4 . . ?
C7 C7 H7B 110.4 2_757 . ?
H7A C7 H7B 108.6 . . ?

loop_
_geom_bond_atom_site_label_1
_geom_bond_atom_site_label_2
_geom_bond_distance
_geom_bond_site_symmetry_2
_geom_bond_publ_flag
Si O 1.759(2) . y
Si O 1.760(2) 2_757 y
Si N1 1.857(2) 2_757 y
Si N1 1.857(2) . y
Si N2 1.871(3) . y
Si N2 1.871(3) 2_757 y
N1 C1 1.163(3) . y
C1 S 1.604(2) . y
N2 C5 1.313(5) . ?
N2 C7 1.439(4) . ?
O C3 1.311(5) . ?
C2 C3 1.511(5) . ?
C2 H2A 0.9800 . ?
C2 H2B 0.9800 . ?
C2 H2C 0.9800 . ?
C3 C4 1.359(5) . ?
C4 C5 1.413(5) . ?
C4 H4 0.9500 . ?
C5 C6 1.489(5) . ?
C6 H6A 0.9800 . ?
C6 H6B 0.9800 . ?
C6 H6C 0.9800 . ?
C7 C7 1.513(6) 2_757 ?
C7 H7A 0.9900 . ?
C7 H7B 0.9900 . ?

loop_
_geom_torsion_atom_site_label_1
_geom_torsion_atom_site_label_2
_geom_torsion_atom_site_label_3
_geom_torsion_atom_site_label_4
_geom_torsion
_geom_torsion_site_symmetry_1
_geom_torsion_site_symmetry_2
_geom_torsion_site_symmetry_3
_geom_torsion_site_symmetry_4
_geom_torsion_publ_flag
O Si N1 C1 -139.7(19) . . . . ?
O Si N1 C1 -52.8(19) 2_757 . . . ?
N1 Si N1 C1 83.7(19) 2_757 . . . ?
N2 Si N1 C1 126.3(19) . . . . ?
N2 Si N1 C1 41.1(19) 2_757 . . . ?
Si N1 C1 S -146(20) . . . . ?
O Si N2 C5 17.1(3) . . . . ?
O Si N2 C5 -117(7) 2_757 . . . ?
N1 Si N2 C5 -74.0(3) 2_757 . . . ?
N1 Si N2 C5 107.7(3) . . . . ?
N2 Si N2 C5 -163.8(3) 2_757 . . . ?
O Si N2 C7 -166.7(2) . . . . ?
O Si N2 C7 59(7) 2_757 . . . ?
N1 Si N2 C7 102.3(2) 2_757 . . . ?
N1 Si N2 C7 -76.0(2) . . . . ?
N2 Si N2 C7 12.43(15) 2_757 . . . ?
O Si O C3 158.7(4) 2_757 . . . ?
N1 Si O C3 68.1(3) 2_757 . . . ?
N1 Si O C3 -110.1(3) . . . . ?
N2 Si O C3 -20.4(3) . . . . ?
N2 Si O C3 -67(7) 2_757 . . . ?
Si O C3 C4 13.3(5) . . . . ?
Si O C3 C2 -169.0(3) . . . . ?
O C3 C4 C5 4.4(4) . . . . ?
C2 C3 C4 C5 -173.1(4) . . . . ?
C7 N2 C5 C4 177.4(3) . . . . ?
Si N2 C5 C4 -6.6(5) . . . . ?
C7 N2 C5 C6 -2.1(5) . . . . ?
Si N2 C5 C6 173.9(3) . . . . ?
C3 C4 C5 N2 -7.2(4) . . . . ?
C3 C4 C5 C6 172.2(4) . . . . ?
C5 N2 C7 C7 144.0(3) . . . 2_757 ?
Si N2 C7 C7 -32.5(4) . . . 2_757 ?
